data_7700023
loop_
_publ_author_name
'Guillou, Amaury'
'Lima, Lu\'is M P'
'Esteban-G\'omez, David'
'Delgado, Rita'
'Platas-Iglesias, Carlos'
'Patinec, V\'eronique'
'Tripier, Rapha\"el'

_publ_section_title
;
 endo- versus exo-Cyclic coordination in copper complexes with
 methylthiazolylcarboxylate tacn derivatives.
;
_journal_issue 24
_journal_name_full 'Dalton transactions (Cambridge, England : 2003)'
_journal_page_first 8740
_journal_page_last 8755
_journal_paper_doi 10.1039/c9dt01366k
_journal_volume 48
_journal_year 2019
_chemical_formula_moiety
;
        C21 H22 Cu N6 O6 S3, 4(H2 O)
;
_chemical_formula_sum 'C21 H30 Cu N6 O10 S3'
_chemical_formula_weight 686.23
_space_group_IT_number 2
_space_group_name_Hall '-P 1'
_space_group_name_H-M_alt 'P -1'
_symmetry_cell_setting triclinic
_symmetry_Int_Tables_number 2
_symmetry_space_group_name_Hall '-P 1'
_symmetry_space_group_name_H-M 'P -1'
_atom_sites_solution_hydrogens geom
_atom_sites_solution_primary direct
_atom_sites_solution_secondary difmap
_audit_creation_date 2016-12-05T11:40:27-00:00
_audit_creation_method 'WinGX routine CIF_UPDATE'
_audit_update_record
;
2019-03-07 deposited with the CCDC.    2019-05-17 downloaded from the CCDC.
;
_cell_angle_alpha 85.134(4)
_cell_angle_beta 86.799(3)
_cell_angle_gamma 81.534(4)
_cell_formula_units_Z 2
_cell_length_a 8.9546(4)
_cell_length_b 10.9939(5)
_cell_length_c 14.0477(6)
_cell_measurement_reflns_used 6428
_cell_measurement_temperature 296(2)
_cell_measurement_theta_max 27.468
_cell_measurement_theta_min 3.72
_cell_volume 1361.62(11)
_computing_cell_refinement
;
        CrysAlisPro, Agilent Technologies,
        Version 1.171.37.34i (release 04-08-2014 CrysAlis171 .NET)
        (compiled Aug  4 2014,14:34:23)
;
_computing_data_collection
;
        CrysAlisPro, Agilent Technologies,
        Version 1.171.37.34i (release 04-08-2014 CrysAlis171 .NET)
        (compiled Aug  4 2014,14:34:23)
;
_computing_data_reduction
;
        CrysAlisPro, Agilent Technologies,
        Version 1.171.37.34i (release 04-08-2014 CrysAlis171 .NET)
        (compiled Aug  4 2014,14:34:23)
;
_computing_molecular_graphics
;
        ORTEP3 for Windows (Farrugia, 1997)
        MERCURY  (Bruno et al., 2002)
;
_computing_publication_material
;
        WinGX (Farrugia, 1999)
        PLATON (Spek, 1990-2003)
        enCIFer (Allen et al., 2004)
;
_computing_structure_refinement 'SHELXL-97 (Sheldrick, 1997)'
_computing_structure_solution 'SIR-92 (Altomare et al., 1992)'
_diffrn_ambient_temperature 296(2)
_diffrn_detector 'CCD plate'
_diffrn_detector_area_resol_mean 8.3622
_diffrn_measured_fraction_theta_full 0.998
_diffrn_measured_fraction_theta_max 0.998
_diffrn_measurement_device 'four-circle diffractometer'
_diffrn_measurement_device_type 'Xcalibur, Sapphire2, large Be window'
_diffrn_measurement_method '\w scans'
_diffrn_orient_matrix_UB_11 -0.0788548
_diffrn_orient_matrix_UB_12 0.0207305
_diffrn_orient_matrix_UB_13 0.0027687
_diffrn_orient_matrix_UB_21 -0.0133498
_diffrn_orient_matrix_UB_22 -0.0532092
_diffrn_orient_matrix_UB_23 -0.0215798
_diffrn_orient_matrix_UB_31 -0.0054252
_diffrn_orient_matrix_UB_32 -0.0319296
_diffrn_orient_matrix_UB_33 0.0458213
_diffrn_radiation_monochromator graphite
_diffrn_radiation_probe x-ray
_diffrn_radiation_type MoK\a
_diffrn_radiation_wavelength 0.71073
_diffrn_reflns_av_R_equivalents 0.0951
_diffrn_reflns_av_unetI/netI 0.0712
_diffrn_reflns_limit_h_max 10
_diffrn_reflns_limit_h_min -11
_diffrn_reflns_limit_k_max 13
_diffrn_reflns_limit_k_min -13
_diffrn_reflns_limit_l_max 17
_diffrn_reflns_limit_l_min -17
_diffrn_reflns_number 16901
_diffrn_reflns_theta_full 26.37
_diffrn_reflns_theta_max 26.37
_diffrn_reflns_theta_min 3.23
_diffrn_source 'Enhance (Mo) X-ray Source'
_exptl_absorpt_coefficient_mu 1.099
_exptl_absorpt_correction_T_max 0.9471
_exptl_absorpt_correction_T_min 0.5694
_exptl_absorpt_correction_type multi-scan
_exptl_absorpt_process_details
;
        CrysAlisPro, Agilent Technologies,
        Version 1.171.37.34i (release 04-08-2014 CrysAlis171 .NET)
        (compiled Aug  4 2014,14:34:23)
        Empirical absorption correction using spherical harmonics,
        implemented in SCALE3 ABSPACK scaling algorithm.
;
_exptl_crystal_colour 'light green'
_exptl_crystal_density_diffrn 1.674
_exptl_crystal_density_method 'not measured'
_exptl_crystal_description 'prism (fragment), axis [0 0 1]'
_exptl_crystal_F_000 710
_exptl_crystal_recrystallization_method 'from aqueous solution at room temperature,by slow evaporation of water'
_exptl_crystal_size_max 0.27
_exptl_crystal_size_mid 0.08
_exptl_crystal_size_min 0.05
_refine_diff_density_max 0.403
_refine_diff_density_min -0.508
_refine_diff_density_rms 0.08
_refine_ls_extinction_method none
_refine_ls_goodness_of_fit_ref 1.03
_refine_ls_hydrogen_treatment mixed
_refine_ls_matrix_type full
_refine_ls_number_parameters 397
_refine_ls_number_reflns 5560
_refine_ls_number_restraints 16
_refine_ls_restrained_S_all 1.03
_refine_ls_R_factor_all 0.063
_refine_ls_R_factor_gt 0.0468
_refine_ls_shift/su_max 0
_refine_ls_shift/su_mean 0
_refine_ls_structure_factor_coef Fsqd
_refine_ls_weighting_details 'calc w=1/[\s^2^(Fo^2^)+(0.0547P)^2^+0.1381P] where P=(Fo^2^+2Fc^2^)/3'
_refine_ls_weighting_scheme calc
_refine_ls_wR_factor_gt 0.1143
_refine_ls_wR_factor_ref 0.1273
_reflns_number_gt 4356
_reflns_number_total 5560
_reflns_threshold_expression >2sigma(I)
_cod_data_source_file c9dt01366k2.cif
_cod_data_source_block cuno3tha-f
_cod_depositor_comments
;Adding full bibliography for 7700023--7700025.cif.

The following automatic conversions were performed:

data name '_iucr_refine_instruction_details' was replaced with
'_iucr_refine_instructions_details' as specified in the replacement
file 'data/replacement-values/replacement_tags.lst'.

Automatic conversion script
Id: cif_correct_tags 9268 2022-04-12 08:56:07Z antanas 
;
_cod_original_cell_volume 1361.62(10)
_cod_original_sg_symbol_Hall -P1
_cod_original_sg_symbol_H-M P-1
_cod_database_code 7700023

loop_
_symmetry_equiv_pos_as_xyz
'x, y, z'
'-x, -y, -z'

loop_
_atom_site_label
_atom_site_type_symbol
_atom_site_fract_x
_atom_site_fract_y
_atom_site_fract_z
_atom_site_U_iso_or_equiv
_atom_site_adp_type
_atom_site_occupancy
_atom_site_symmetry_multiplicity
_atom_site_calc_flag
_atom_site_refinement_flags
C1 C 0.0794(4) 0.0849(3) 0.2646(2) 0.0399(8) Uani 1 1 d D
H1A H -0.0259 0.1107 0.2825 0.048 Uiso 1 1 calc R
H1B H 0.0988 -0.0044 0.2723 0.048 Uiso 1 1 calc R
C2 C 0.1104(4) 0.1283(3) 0.1606(2) 0.0390(8) Uani 1 1 d .
H2A H 0.1961 0.0754 0.134 0.047 Uiso 1 1 calc R
H2B H 0.0232 0.124 0.1237 0.047 Uiso 1 1 calc R
C3 C 0.0057(4) 0.3464(3) 0.1679(3) 0.0436(8) Uani 1 1 d .
H3A H -0.0772 0.3032 0.1919 0.052 Uiso 1 1 calc R
H3B H -0.0208 0.3881 0.1062 0.052 Uiso 1 1 calc R
C4 C 0.0260(4) 0.4433(3) 0.2374(3) 0.0404(8) Uani 1 1 d .
H4A H 0.0875 0.5018 0.2059 0.048 Uiso 1 1 calc R
H4B H -0.0719 0.4883 0.2545 0.048 Uiso 1 1 calc R
C5 C 0.0060(4) 0.3119(3) 0.3871(3) 0.0407(8) Uani 1 1 d .
H5A H -0.083 0.3004 0.3545 0.049 Uiso 1 1 calc R
H5B H -0.0272 0.3551 0.4436 0.049 Uiso 1 1 calc R
C6 C 0.0951(4) 0.1862(3) 0.4168(2) 0.0408(8) Uani 1 1 d D
H6A H 0.1658 0.1945 0.4649 0.049 Uiso 1 1 calc R
H6B H 0.027 0.1299 0.4433 0.049 Uiso 1 1 calc R
C7 C 0.3216(3) 0.0558(3) 0.3519(2) 0.0340(7) Uani 1 1 d D
H7A H 0.2974 -0.0214 0.3832 0.041 Uiso 1 1 calc R
H7B H 0.3757 0.0942 0.3963 0.041 Uiso 1 1 calc R
C8 C 0.4217(3) 0.0296(3) 0.2648(2) 0.0301(7) Uani 1 1 d .
C9 C 0.5728(4) -0.0649(3) 0.1374(3) 0.0412(8) Uani 1 1 d .
H9 H 0.6245 -0.1142 0.0921 0.049 Uiso 1 1 calc R
C10 C 0.5865(3) 0.0554(3) 0.1438(2) 0.0313(7) Uani 1 1 d .
C11 C 0.6943(3) 0.1273(3) 0.0844(2) 0.0341(7) Uani 1 1 d .
C12 C 0.2403(4) 0.2880(3) 0.0736(2) 0.0371(7) Uani 1 1 d .
H12A H 0.1815 0.305 0.0169 0.044 Uiso 1 1 calc R
H12B H 0.3183 0.2188 0.063 0.044 Uiso 1 1 calc R
C13 C 0.3120(3) 0.3983(3) 0.0897(2) 0.0327(7) Uani 1 1 d .
C14 C 0.3835(4) 0.6026(3) 0.0871(2) 0.0414(8) Uani 1 1 d .
H14 H 0.3975 0.685 0.0787 0.05 Uiso 1 1 calc R
C15 C 0.4586(3) 0.5171(3) 0.1490(2) 0.0302(7) Uani 1 1 d .
C16 C 0.5879(3) 0.5310(3) 0.2088(2) 0.0330(7) Uani 1 1 d .
C17 C 0.1711(4) 0.4710(3) 0.3735(3) 0.0408(8) Uani 1 1 d .
H17A H 0.0976 0.5151 0.4163 0.049 Uiso 1 1 calc R
H17B H 0.2082 0.5311 0.327 0.049 Uiso 1 1 calc R
C18 C 0.3002(4) 0.4047(3) 0.4297(2) 0.0376(7) Uani 1 1 d .
C19 C 0.4820(4) 0.3294(4) 0.5494(2) 0.0477(9) Uani 1 1 d .
H19 H 0.5403 0.3075 0.6026 0.057 Uiso 1 1 calc R
C20 C 0.5202(4) 0.2922(3) 0.4603(2) 0.0362(7) Uani 1 1 d .
C21 C 0.6619(4) 0.2124(3) 0.4310(2) 0.0371(7) Uani 1 1 d .
N1 N 0.1786(3) 0.1380(2) 0.32882(18) 0.0304(6) Uani 1 1 d D
N2 N 0.1427(3) 0.2559(2) 0.15515(18) 0.0328(6) Uani 1 1 d .
N3 N 0.0979(3) 0.3858(2) 0.32413(19) 0.0342(6) Uani 1 1 d .
N4 N 0.4992(3) 0.1092(2) 0.21685(16) 0.0275(5) Uani 1 1 d .
N5 N 0.4160(3) 0.4011(2) 0.15119(16) 0.0270(5) Uani 1 1 d .
N6 N 0.4151(3) 0.3342(2) 0.39249(17) 0.0324(6) Uani 1 1 d .
O1 O 0.7011(2) 0.2327(2) 0.10926(16) 0.0392(5) Uani 1 1 d .
O2 O 0.7658(3) 0.0755(2) 0.01653(18) 0.0538(7) Uani 1 1 d .
O3 O 0.6427(2) 0.4328(2) 0.25705(15) 0.0358(5) Uani 1 1 d .
O4 O 0.6328(3) 0.6322(2) 0.2067(2) 0.0520(7) Uani 1 1 d .
O5 O 0.6829(2) 0.1928(2) 0.34282(16) 0.0370(5) Uani 1 1 d .
O6 O 0.7527(3) 0.1686(3) 0.49304(17) 0.0559(7) Uani 1 1 d .
S1 S 0.44880(10) -0.11339(8) 0.22306(7) 0.0440(2) Uani 1 1 d .
S2 S 0.26059(10) 0.53789(8) 0.02706(6) 0.0438(2) Uani 1 1 d .
S3 S 0.31222(12) 0.42201(10) 0.54944(6) 0.0533(3) Uani 1 1 d .
Cu Cu 0.55071(4) 0.28198(3) 0.24339(2) 0.02902(13) Uani 1 1 d .
H1N H 0.203(3) 0.2041(18) 0.2945(15) 0.035 Uiso 1 1 d D
O7 O 0.0307(4) 0.1429(3) 0.9213(3) 0.0714(9) Uani 1 1 d D
H7V H -0.062(2) 0.136(5) 0.928(4) 0.107 Uiso 1 1 d D
H7W H 0.080(5) 0.074(3) 0.939(4) 0.107 Uiso 1 1 d D
O8 O 0.1252(4) 0.2431(3) 0.7433(2) 0.0677(8) Uani 1 1 d D
H8V H 0.090(5) 0.224(5) 0.8003(19) 0.101 Uiso 1 1 d D
H8W H 0.184(5) 0.292(4) 0.754(4) 0.101 Uiso 1 1 d D
O9 O -0.1663(4) 0.2281(4) 0.6706(3) 0.0844(10) Uani 1 1 d D
H9V H -0.073(3) 0.244(6) 0.676(4) 0.127 Uiso 1 1 d D
H9W H -0.168(6) 0.226(6) 0.6076(16) 0.127 Uiso 1 1 d D
O10 O 0.2794(6) 0.0829(4) 0.6078(3) 0.1058(14) Uani 1 1 d D
H10V H 0.209(6) 0.120(5) 0.646(4) 0.159 Uiso 1 1 d D
H10W H 0.263(8) 0.008(2) 0.621(5) 0.159 Uiso 1 1 d D

loop_
_atom_site_aniso_label
_atom_site_aniso_U_11
_atom_site_aniso_U_22
_atom_site_aniso_U_33
_atom_site_aniso_U_23
_atom_site_aniso_U_13
_atom_site_aniso_U_12
C1 0.0351(17) 0.0344(18) 0.054(2) -0.0080(15) -0.0026(16) -0.0138(14)
C2 0.0427(18) 0.0312(17) 0.0475(19) -0.0063(14) -0.0110(16) -0.0150(15)
C3 0.0346(17) 0.042(2) 0.054(2) -0.0037(16) -0.0144(16) -0.0012(15)
C4 0.0336(17) 0.0339(18) 0.051(2) -0.0036(15) -0.0031(15) 0.0034(14)
C5 0.0376(17) 0.0386(19) 0.0459(19) -0.0086(15) 0.0106(16) -0.0066(15)
C6 0.0432(18) 0.0389(19) 0.0384(18) -0.0014(15) 0.0129(16) -0.0059(15)
C7 0.0383(17) 0.0288(16) 0.0346(16) 0.0028(13) 0.0021(14) -0.0082(14)
C8 0.0304(15) 0.0228(15) 0.0366(16) 0.0023(12) -0.0032(13) -0.0046(12)
C9 0.0431(18) 0.0348(18) 0.048(2) -0.0145(15) 0.0065(16) -0.0093(15)
C10 0.0294(15) 0.0299(16) 0.0356(16) -0.0052(13) 0.0011(13) -0.0067(13)
C11 0.0317(16) 0.0361(18) 0.0343(17) 0.0012(14) -0.0034(14) -0.0055(14)
C12 0.0381(17) 0.0397(18) 0.0345(17) -0.0037(14) -0.0095(14) -0.0057(15)
C13 0.0341(16) 0.0351(17) 0.0289(15) 0.0011(13) -0.0052(13) -0.0058(14)
C14 0.0466(19) 0.0337(18) 0.0437(19) 0.0072(15) -0.0078(16) -0.0086(15)
C15 0.0337(15) 0.0266(15) 0.0303(15) -0.0004(12) 0.0017(13) -0.0068(13)
C16 0.0331(16) 0.0336(17) 0.0334(16) -0.0042(13) 0.0009(14) -0.0079(14)
C17 0.0409(18) 0.0337(18) 0.048(2) -0.0134(15) 0.0027(16) -0.0029(15)
C18 0.0455(19) 0.0371(18) 0.0339(17) -0.0081(14) -0.0006(15) -0.0153(16)
C19 0.056(2) 0.062(2) 0.0304(17) -0.0026(16) -0.0050(16) -0.0232(19)
C20 0.0406(17) 0.0426(19) 0.0290(16) 0.0040(14) -0.0061(14) -0.0197(15)
C21 0.0388(17) 0.0348(17) 0.0400(18) 0.0089(14) -0.0074(15) -0.0172(14)
N1 0.0306(13) 0.0267(13) 0.0347(14) -0.0006(11) 0.0044(11) -0.0101(11)
N2 0.0337(13) 0.0299(14) 0.0357(14) -0.0038(11) -0.0073(12) -0.0050(11)
N3 0.0317(13) 0.0296(14) 0.0425(15) -0.0059(12) -0.0016(12) -0.0068(11)
N4 0.0287(12) 0.0245(12) 0.0284(13) 0.0004(10) -0.0016(11) -0.0019(10)
N5 0.0292(12) 0.0252(13) 0.0271(12) 0.0003(10) -0.0013(11) -0.0071(10)
N6 0.0357(14) 0.0331(14) 0.0295(13) -0.0040(11) -0.0009(12) -0.0080(12)
O1 0.0386(12) 0.0344(13) 0.0447(13) -0.0004(10) 0.0043(11) -0.0095(10)
O2 0.0590(15) 0.0533(16) 0.0510(15) -0.0181(13) 0.0250(13) -0.0165(13)
O3 0.0356(11) 0.0353(12) 0.0377(12) -0.0012(10) -0.0104(10) -0.0066(10)
O4 0.0532(15) 0.0306(13) 0.0766(18) -0.0053(12) -0.0145(14) -0.0155(12)
O5 0.0373(12) 0.0347(12) 0.0386(13) 0.0015(10) -0.0096(10) -0.0029(10)
O6 0.0454(14) 0.0753(19) 0.0461(14) 0.0228(13) -0.0185(12) -0.0160(13)
S1 0.0478(5) 0.0262(4) 0.0591(5) -0.0071(4) 0.0101(4) -0.0110(4)
S2 0.0475(5) 0.0410(5) 0.0420(5) 0.0112(4) -0.0164(4) -0.0068(4)
S3 0.0664(6) 0.0629(6) 0.0347(5) -0.0154(4) 0.0061(5) -0.0187(5)
Cu 0.0318(2) 0.0254(2) 0.0306(2) 0.00074(15) -0.00686(16) -0.00615(16)
O7 0.0648(19) 0.071(2) 0.076(2) 0.0117(17) 0.0083(18) -0.0184(17)
O8 0.073(2) 0.066(2) 0.0688(19) 0.0025(16) -0.0116(17) -0.0268(16)
O9 0.093(2) 0.080(2) 0.085(2) 0.000(2) -0.015(2) -0.030(2)
O10 0.166(4) 0.064(2) 0.084(3) 0.003(2) -0.027(3) -0.002(3)

loop_
_atom_type_symbol
_atom_type_description
_atom_type_scat_dispersion_real
_atom_type_scat_dispersion_imag
_atom_type_scat_source
C C 0.0033 0.0016 'International Tables Vol C Tables 4.2.6.8 and 6.1.1.4'
H H 0 0 'International Tables Vol C Tables 4.2.6.8 and 6.1.1.4'
N N 0.0061 0.0033 'International Tables Vol C Tables 4.2.6.8 and 6.1.1.4'
O O 0.0106 0.006 'International Tables Vol C Tables 4.2.6.8 and 6.1.1.4'
S S 0.1246 0.1234 'International Tables Vol C Tables 4.2.6.8 and 6.1.1.4'
Cu Cu 0.3201 1.2651 'International Tables Vol C Tables 4.2.6.8 and 6.1.1.4'

loop_
_exptl_crystal_face_index_h
_exptl_crystal_face_index_k
_exptl_crystal_face_index_l
_exptl_crystal_face_perp_dist
0 -1 0 0.05
0 1 0 0.02
1 0 0 0.025
-1 0 0 0.025
0 0 -1 0.17
0 1 1 0.02
1 1 1 0.025
-1 -1 -1 0.11
3 5 2 0.01
1 3 1 0.005
-3 -2 5 0.085

loop_
_geom_angle_atom_site_label_1
_geom_angle_atom_site_label_2
_geom_angle_atom_site_label_3
_geom_angle
N1 C1 C2 110.4(2)
N1 C1 H1A 109.6
C2 C1 H1A 109.6
N1 C1 H1B 109.6
C2 C1 H1B 109.6
H1A C1 H1B 108.1
N2 C2 C1 109.3(3)
N2 C2 H2A 109.8
C1 C2 H2A 109.8
N2 C2 H2B 109.8
C1 C2 H2B 109.8
H2A C2 H2B 108.3
N2 C3 C4 112.8(3)
N2 C3 H3A 109
C4 C3 H3A 109
N2 C3 H3B 109
C4 C3 H3B 109
H3A C3 H3B 107.8
N3 C4 C3 111.4(3)
N3 C4 H4A 109.3
C3 C4 H4A 109.3
N3 C4 H4B 109.3
C3 C4 H4B 109.3
H4A C4 H4B 108
N3 C5 C6 111.0(3)
N3 C5 H5A 109.4
C6 C5 H5A 109.4
N3 C5 H5B 109.4
C6 C5 H5B 109.4
H5A C5 H5B 108
N1 C6 C5 107.4(3)
N1 C6 H6A 110.2
C5 C6 H6A 110.2
N1 C6 H6B 110.2
C5 C6 H6B 110.2
H6A C6 H6B 108.5
N1 C7 C8 112.5(2)
N1 C7 H7A 109.1
C8 C7 H7A 109.1
N1 C7 H7B 109.1
C8 C7 H7B 109.1
H7A C7 H7B 107.8
N4 C8 C7 124.8(3)
N4 C8 S1 114.5(2)
C7 C8 S1 120.6(2)
C10 C9 S1 111.0(3)
C10 C9 H9 124.5
S1 C9 H9 124.5
C9 C10 N4 114.0(3)
C9 C10 C11 126.0(3)
N4 C10 C11 119.8(3)
O2 C11 O1 127.6(3)
O2 C11 C10 116.9(3)
O1 C11 C10 115.5(3)
N2 C12 C13 111.1(3)
N2 C12 H12A 109.4
C13 C12 H12A 109.4
N2 C12 H12B 109.4
C13 C12 H12B 109.4
H12A C12 H12B 108
N5 C13 C12 125.3(3)
N5 C13 S2 113.4(2)
C12 C13 S2 121.3(2)
C15 C14 S2 110.3(3)
C15 C14 H14 124.9
S2 C14 H14 124.9
C14 C15 N5 114.7(3)
C14 C15 C16 128.0(3)
N5 C15 C16 117.1(2)
O4 C16 O3 126.1(3)
O4 C16 C15 119.2(3)
O3 C16 C15 114.6(3)
N3 C17 C18 111.6(3)
N3 C17 H17A 109.3
C18 C17 H17A 109.3
N3 C17 H17B 109.3
C18 C17 H17B 109.3
H17A C17 H17B 108
N6 C18 C17 123.8(3)
N6 C18 S3 114.3(2)
C17 C18 S3 121.8(2)
C20 C19 S3 110.2(3)
C20 C19 H19 124.9
S3 C19 H19 124.9
C19 C20 N6 115.0(3)
C19 C20 C21 126.3(3)
N6 C20 C21 118.7(3)
O6 C21 O5 123.5(3)
O6 C21 C20 118.8(3)
O5 C21 C20 117.6(3)
C7 N1 C6 112.1(2)
C7 N1 C1 114.2(2)
C6 N1 C1 113.1(2)
C7 N1 H1N 107.7(15)
C6 N1 H1N 105.2(15)
C1 N1 H1N 103.6(15)
C12 N2 C2 114.1(3)
C12 N2 C3 113.8(3)
C2 N2 C3 112.8(3)
C5 N3 C17 113.8(3)
C5 N3 C4 115.2(3)
C17 N3 C4 112.9(3)
C8 N4 C10 110.9(2)
C8 N4 Cu 133.9(2)
C10 N4 Cu 113.88(19)
C13 N5 C15 111.2(2)
C13 N5 Cu 139.6(2)
C15 N5 Cu 108.96(18)
C18 N6 C20 110.6(3)
C18 N6 Cu 144.1(2)
C20 N6 Cu 103.10(18)
C11 O1 Cu 113.7(2)
C16 O3 Cu 117.16(19)
C21 O5 Cu 122.3(2)
C9 S1 C8 89.58(15)
C14 S2 C13 90.46(15)
C19 S3 C18 89.86(17)
O5 Cu O3 89.36(9)
O5 Cu N5 170.40(9)
O3 Cu N5 82.16(9)
O5 Cu N4 86.15(9)
O3 Cu N4 167.83(9)
N5 Cu N4 103.04(9)
O5 Cu O1 99.08(9)
O3 Cu O1 92.92(8)
N5 Cu O1 85.88(9)
N4 Cu O1 76.67(9)
O5 Cu N6 76.33(9)
O3 Cu N6 83.89(9)
N5 Cu N6 98.21(9)
N4 Cu N6 105.95(9)
O1 Cu N6 174.39(8)
H7V O7 H7W 108(4)
H8V O8 H8W 102(4)
H9V O9 H9W 100(4)
H10V O10 H10W 99(4)

loop_
_geom_bond_atom_site_label_1
_geom_bond_atom_site_label_2
_geom_bond_distance
C1 N1 1.509(4)
C1 C2 1.521(5)
C1 H1A 0.97
C1 H1B 0.97
C2 N2 1.468(4)
C2 H2A 0.97
C2 H2B 0.97
C3 N2 1.474(4)
C3 C4 1.541(5)
C3 H3A 0.97
C3 H3B 0.97
C4 N3 1.462(4)
C4 H4A 0.97
C4 H4B 0.97
C5 N3 1.453(4)
C5 C6 1.528(5)
C5 H5A 0.97
C5 H5B 0.97
C6 N1 1.503(4)
C6 H6A 0.97
C6 H6B 0.97
C7 N1 1.489(4)
C7 C8 1.499(4)
C7 H7A 0.97
C7 H7B 0.97
C8 N4 1.314(4)
C8 S1 1.703(3)
C9 C10 1.356(4)
C9 S1 1.698(4)
C9 H9 0.93
C10 N4 1.375(4)
C10 C11 1.509(4)
C11 O2 1.249(4)
C11 O1 1.249(4)
C12 N2 1.453(4)
C12 C13 1.492(4)
C12 H12A 0.97
C12 H12B 0.97
C13 N5 1.310(3)
C13 S2 1.717(3)
C14 C15 1.354(4)
C14 S2 1.693(3)
C14 H14 0.93
C15 N5 1.382(4)
C15 C16 1.501(4)
C16 O4 1.235(4)
C16 O3 1.274(4)
C17 N3 1.460(4)
C17 C18 1.499(5)
C17 H17A 0.97
C17 H17B 0.97
C18 N6 1.307(4)
C18 S3 1.719(3)
C19 C20 1.359(5)
C19 S3 1.701(4)
C19 H19 0.93
C20 N6 1.380(4)
C20 C21 1.491(5)
C21 O6 1.243(4)
C21 O5 1.274(4)
N1 H1N 0.885(18)
N4 Cu 2.087(2)
N5 Cu 2.066(2)
N6 Cu 2.430(2)
O1 Cu 2.309(2)
O3 Cu 1.984(2)
O5 Cu 1.981(2)
O7 H7V 0.844(19)
O7 H7W 0.843(19)
O8 H8V 0.865(19)
O8 H8W 0.837(19)
O9 H9V 0.888(19)
O9 H9W 0.889(19)
O10 H10V 0.88(2)
O10 H10W 0.86(2)

loop_
_geom_hbond_atom_site_label_D
_geom_hbond_atom_site_label_H
_geom_hbond_atom_site_label_A
_geom_hbond_distance_DH
_geom_hbond_distance_HA
_geom_hbond_distance_DA
_geom_hbond_angle_DHA
_geom_hbond_site_symmetry_A
N1 H1N N2 0.885(18) 2.07(2) 2.677(4) 124.9(19) .
N1 H1N N3 0.885(18) 2.14(2) 2.710(4) 121.2(19) .
O7 H7V O2 0.844(19) 2.07(4) 2.821(4) 147(5) 1_456
O7 H7W O2 0.843(19) 2.06(2) 2.894(4) 170(5) 2_656
O8 H8V O7 0.865(19) 1.94(2) 2.785(5) 167(5) .
O8 H8W O4 0.837(19) 2.06(2) 2.877(4) 164(5) 2_666
O9 H9V O8 0.888(19) 2.05(3) 2.887(5) 156(5) .
O9 H9W O6 0.889(19) 1.98(3) 2.792(4) 151(5) 1_455
O10 H10V O8 0.88(2) 2.04(3) 2.861(5) 155(7) .
O10 H10W O5 0.86(2) 2.21(3) 3.025(4) 158(6) 2_656
